data_4319340
loop_
_publ_author_name
'Elmar Kessenich'
'Kurt Polborn'
'Axel Schulz'

_publ_section_title
;
 Reaction of 2,4,6-Triazido-1,3,5-triazine with Triphenylphosphane.
 Syntheses and Characterization of the Novel
 2-Triphenylphosphanimino-4-azidotetrazolo[5,1-a]-[1,3,5]triazine and
 2,4,6-Tris(triphenylphosphanimino)-1,3,5-triazine
;
_journal_name_full 'Inorganic Chemistry'
_journal_page_first 1102
_journal_page_last 1109
_journal_paper_doi 10.1021/ic000526k
_journal_volume 40
_journal_year 2001
_chemical_formula_moiety '2 C20 H15 N10 P     C2 H4 Cl2'
_chemical_formula_sum 'C44 H34 Cl2 N20 P2'
_chemical_formula_weight 975.75
_chemical_name_systematic
; 
 ? 
;
_space_group_IT_number 15
_symmetry_cell_setting monoclinic
_symmetry_space_group_name_Hall '-C 2yc'
_symmetry_space_group_name_H-M 'C 1 2/c 1'
_atom_sites_solution_hydrogens geom
_atom_sites_solution_primary direct
_atom_sites_solution_secondary difmap
_audit_creation_method SHELXL
_cell_angle_alpha 90.00(3)
_cell_angle_beta 101.77(2)
_cell_angle_gamma 90.00(2)
_cell_formula_units_Z 8
_cell_length_a 42.059(6)
_cell_length_b 13.916(4)
_cell_length_c 15.995(4)
_cell_measurement_reflns_used 25
_cell_measurement_temperature 293(2)
_cell_measurement_theta_max 16
_cell_measurement_theta_min 9
_cell_volume 9165(4)
_computing_cell_refinement CAD4(Nonius,_1977)
_computing_data_collection CAD4(Nonius,_1977)
_computing_data_reduction process_MOLEN(Fair,_1990)
_computing_molecular_graphics ZORTEP(Zsolnai,_1994)
_computing_publication_material 'SHELXL-93 (Sheldrick, 1993)'
_computing_structure_refinement 'SHELXL-93 (Sheldrick, 1993)'
_computing_structure_solution 'SHELXS-86 (Sheldrick, 1990)'
_diffrn_ambient_temperature 293(2)
_diffrn_measurement_device Nonius_CAD4_MACH3
_diffrn_measurement_method \o-scan
_diffrn_radiation_monochromator graphite
_diffrn_radiation_source 'fine-focus sealed tube'
_diffrn_radiation_type MoK\a
_diffrn_radiation_wavelength 0.71073
_diffrn_reflns_av_R_equivalents 0.0201
_diffrn_reflns_av_sigmaI/netI 0.0513
_diffrn_reflns_limit_h_max 0
_diffrn_reflns_limit_h_min -48
_diffrn_reflns_limit_k_max 15
_diffrn_reflns_limit_k_min 0
_diffrn_reflns_limit_l_max 18
_diffrn_reflns_limit_l_min -17
_diffrn_reflns_number 7275
_diffrn_reflns_theta_max 23.98
_diffrn_reflns_theta_min 2.59
_diffrn_standards_decay_% -8.9
_diffrn_standards_interval_time 7200
_diffrn_standards_number 3
_exptl_absorpt_coefficient_mu 0.270
_exptl_absorpt_correction_T_max 0.9989
_exptl_absorpt_correction_T_min 0.8882
_exptl_absorpt_correction_type empirical
_exptl_crystal_colour transparent
_exptl_crystal_density_diffrn 1.414
_exptl_crystal_description plate
_exptl_crystal_F_000 4016
_exptl_crystal_size_max .53
_exptl_crystal_size_mid .47
_exptl_crystal_size_min .20
_refine_diff_density_max 0.440
_refine_diff_density_min -0.445
_refine_diff_density_rms 0.057
_refine_ls_extinction_method none
_refine_ls_goodness_of_fit_all 1.016
_refine_ls_goodness_of_fit_obs 1.116
_refine_ls_hydrogen_treatment riding
_refine_ls_matrix_type full
_refine_ls_number_parameters 505
_refine_ls_number_reflns 7168
_refine_ls_number_restraints 0
_refine_ls_restrained_S_all 1.016
_refine_ls_restrained_S_obs 1.116
_refine_ls_R_factor_all 0.1293
_refine_ls_R_factor_obs 0.0758
_refine_ls_shift/esd_max -0.048
_refine_ls_shift/esd_mean 0.010
_refine_ls_structure_factor_coef Fsqd
_refine_ls_weighting_details 'w=1/[\s^2^(Fo^2^)+(0.0647P)^2^+42.0088P] where P=(Fo^2^+2Fc^2^)/3'
_refine_ls_weighting_scheme calc
_refine_ls_wR_factor_all 0.1946
_refine_ls_wR_factor_obs 0.1632
_reflns_number_observed 4342
_reflns_number_total 7168
_reflns_observed_criterion >2sigma(I)
_cod_data_source_file ic000526k_2.cif
_cod_data_source_block kesse3
_cod_depositor_comments
;
The following automatic conversions were performed:

'_refine_ls_weighting_scheme' value 'calc
w=1/[\s^2^(Fo^2^)+(0.0647P)^2^+42.0088P] where P=(Fo^2^+2Fc^2^)/3'
was changed to 'calc'. New tag '_refine_ls_weighting_details' was
created. The value of the new tag was set to
'w=1/[\s^2^(Fo^2^)+(0.0647P)^2^+42.0088P] where P=(Fo^2^+2Fc^2^)/3'.

Automatic conversion script
Id: cif_fix_values 3143 2015-03-26 13:38:13Z robertas 
;
_cod_original_cell_volume 9165.0(37)
_cod_database_code 4319340

loop_
_symmetry_equiv_pos_as_xyz
'x, y, z'
'-x, y, -z+1/2'
'x+1/2, y+1/2, z'
'-x+1/2, y+1/2, -z+1/2'
'-x, -y, -z'
'x, -y, z-1/2'
'-x+1/2, -y+1/2, -z'
'x+1/2, -y+1/2, z-1/2'

loop_
_atom_site_aniso_label
_atom_site_aniso_U_11
_atom_site_aniso_U_22
_atom_site_aniso_U_33
_atom_site_aniso_U_23
_atom_site_aniso_U_13
_atom_site_aniso_U_12
P1 0.0385(7) 0.0424(8) 0.0315(6) -0.0030(6) 0.0088(5) 0.0000(6)
N1 0.043(2) 0.053(3) 0.041(2) 0.000(2) 0.012(2) 0.001(2)
N2 0.070(3) 0.045(3) 0.038(2) -0.002(2) 0.023(2) 0.002(2)
N3 0.122(5) 0.057(4) 0.081(4) -0.008(3) 0.068(4) -0.007(3)
N4 0.097(5) 0.080(5) 0.146(7) -0.011(5) 0.080(5) -0.007(4)
N5 0.061(4) 0.079(4) 0.171(7) 0.001(5) 0.058(4) 0.000(3)
N6 0.055(3) 0.066(4) 0.121(5) 0.005(3) 0.035(3) -0.001(3)
N7 0.059(3) 0.037(3) 0.075(3) -0.001(2) 0.039(3) 0.000(2)
N8 0.141(6) 0.090(5) 0.042(3) -0.008(3) 0.027(4) 0.000(5)
N9 0.146(7) 0.090(5) 0.043(3) -0.016(3) -0.002(4) 0.006(5)
N10 0.146(7) 0.185(9) 0.060(4) -0.018(5) -0.005(5) -0.001(7)
C1 0.037(3) 0.043(3) 0.036(3) -0.001(2) 0.013(2) -0.004(2)
C2 0.052(3) 0.060(4) 0.046(3) -0.003(3) 0.009(3) -0.002(3)
C3 0.053(3) 0.063(4) 0.060(4) 0.012(3) 0.004(3) 0.005(3)
C4 0.061(4) 0.053(4) 0.084(4) 0.022(3) 0.022(3) 0.013(3)
C5 0.079(4) 0.036(3) 0.080(4) -0.002(3) 0.024(4) 0.008(3)
C6 0.057(3) 0.051(3) 0.043(3) -0.008(3) 0.013(3) -0.002(3)
C7 0.051(3) 0.037(3) 0.029(2) -0.003(2) 0.005(2) -0.001(2)
C8 0.049(3) 0.045(3) 0.057(3) -0.003(3) 0.001(3) -0.006(3)
C9 0.066(4) 0.073(5) 0.069(4) 0.000(3) 0.004(3) -0.022(4)
C10 0.100(5) 0.055(4) 0.051(4) -0.002(3) 0.003(3) -0.026(4)
C11 0.092(5) 0.039(3) 0.047(3) -0.002(3) 0.017(3) 0.000(3)
C12 0.058(3) 0.051(3) 0.038(3) 0.000(2) 0.013(2) 0.007(3)
C13 0.047(3) 0.037(3) 0.040(3) 0.004(2) 0.008(2) 0.000(2)
C14 0.051(3) 0.051(3) 0.046(3) -0.003(3) 0.005(2) -0.004(3)
C15 0.065(4) 0.058(4) 0.047(3) 0.001(3) -0.006(3) -0.003(3)
C16 0.098(5) 0.050(4) 0.034(3) 0.002(3) 0.012(3) -0.001(3)
C17 0.075(4) 0.075(4) 0.039(3) -0.005(3) 0.021(3) 0.003(3)
C18 0.055(3) 0.060(4) 0.044(3) -0.005(3) 0.011(3) 0.003(3)
C19 0.054(3) 0.028(3) 0.055(3) 0.003(2) 0.022(3) -0.001(2)
C20 0.110(5) 0.036(3) 0.052(4) -0.005(3) 0.037(4) -0.003(3)
C21 0.089(5) 0.038(4) 0.108(6) -0.006(4) 0.069(5) -0.008(3)
P1A 0.0393(7) 0.0397(7) 0.0295(6) 0.0018(6) 0.0050(5) 0.0001(6)
N1A 0.044(2) 0.048(3) 0.033(2) 0.002(2) 0.003(2) -0.001(2)
N2A 0.051(2) 0.047(3) 0.031(2) 0.000(2) 0.003(2) -0.010(2)
N3A 0.077(3) 0.058(3) 0.036(2) -0.003(2) 0.001(2) -0.001(3)
N4A 0.072(3) 0.070(4) 0.050(3) -0.008(3) -0.012(3) 0.009(3)
N5A 0.057(3) 0.073(4) 0.072(4) -0.016(3) -0.019(3) 0.005(3)
N6A 0.050(3) 0.059(3) 0.058(3) -0.009(2) -0.001(2) -0.005(2)
N7A 0.043(2) 0.040(2) 0.041(2) -0.003(2) -0.004(2) 0.001(2)
N8A 0.074(3) 0.091(4) 0.043(3) 0.001(3) 0.016(3) -0.006(3)
N9A 0.075(4) 0.119(5) 0.050(3) 0.007(3) 0.021(3) -0.022(4)
N10A 0.080(5) 0.231(10) 0.080(5) 0.022(5) 0.016(4) -0.031(6)
C1A 0.049(3) 0.035(3) 0.034(3) 0.001(2) 0.009(2) 0.003(2)
C2A 0.049(3) 0.053(3) 0.047(3) 0.000(3) 0.008(2) 0.000(3)
C3A 0.062(4) 0.063(4) 0.065(4) 0.003(3) 0.031(3) 0.002(3)
C4A 0.086(4) 0.055(4) 0.048(3) 0.003(3) 0.029(3) 0.001(3)
C5A 0.078(4) 0.063(4) 0.033(3) 0.000(3) 0.011(3) 0.003(3)
C6A 0.056(3) 0.057(4) 0.039(3) -0.001(3) 0.007(2) 0.003(3)
C7A 0.039(3) 0.044(3) 0.030(2) 0.002(2) 0.006(2) -0.002(2)
C8A 0.048(3) 0.053(4) 0.072(4) 0.002(3) 0.000(3) -0.003(3)
C9A 0.056(4) 0.074(5) 0.091(5) -0.003(4) -0.001(3) -0.019(3)
C10A 0.099(5) 0.056(4) 0.058(4) -0.004(3) 0.013(4) -0.028(4)
C11A 0.086(4) 0.043(3) 0.046(3) 0.003(3) 0.011(3) 0.002(3)
C12A 0.058(3) 0.047(3) 0.039(3) 0.002(2) 0.004(2) -0.001(3)
C13A 0.049(3) 0.038(3) 0.036(3) 0.003(2) 0.010(2) 0.001(2)
C14A 0.060(3) 0.052(4) 0.051(3) 0.001(3) 0.015(3) 0.001(3)
C15A 0.093(5) 0.051(4) 0.090(5) 0.009(3) 0.026(4) 0.010(4)
C16A 0.085(5) 0.065(5) 0.100(5) -0.019(4) 0.021(4) 0.019(4)
C17A 0.070(4) 0.072(5) 0.099(5) -0.007(4) 0.041(4) 0.013(4)
C18A 0.058(4) 0.054(4) 0.064(4) 0.005(3) 0.025(3) 0.006(3)
C19A 0.047(3) 0.028(3) 0.042(3) -0.005(2) 0.001(2) -0.007(2)
C20A 0.069(4) 0.043(3) 0.037(3) -0.002(2) 0.007(3) -0.003(3)
C21A 0.066(4) 0.040(3) 0.038(3) -0.006(2) -0.016(3) 0.003(3)
Cl1 0.106(2) 0.205(3) 0.227(4) 0.097(3) -0.002(2) 0.028(2)
C22 0.106(7) 0.105(7) 0.118(7) -0.001(5) 0.020(5) -0.009(5)
Cl1A 0.098(2) 0.201(3) 0.148(2) -0.085(2) 0.008(2) -0.012(2)
C22A 0.062(4) 0.109(6) 0.147(8) 0.032(5) 0.023(6) -0.009(5)

loop_
_atom_site_label
_atom_site_type_symbol
_atom_site_fract_x
_atom_site_fract_y
_atom_site_fract_z
_atom_site_U_iso_or_equiv
_atom_site_thermal_displace_type
_atom_site_occupancy
_atom_site_calc_flag
_atom_site_refinement_flags
_atom_site_disorder_group
P1 P 0.33132(3) 0.12479(9) 0.98190(7) 0.0372(3) Uani 1 d . .
N1 N 0.36624(9) 0.1153(3) 0.9560(2) 0.0453(10) Uani 1 d . .
N2 N 0.34908(11) 0.1050(3) 0.8058(3) 0.0495(11) Uani 1 d . .
N3 N 0.3898(2) 0.0960(4) 0.7195(4) 0.080(2) Uani 1 d . .
N4 N 0.4436(2) 0.0987(5) 0.8041(5) 0.100(2) Uani 1 d . .
N5 N 0.45460(14) 0.1067(5) 0.8899(6) 0.099(2) Uani 1 d . .
N6 N 0.43082(13) 0.1103(4) 0.9317(4) 0.078(2) Uani 1 d . .
N7 N 0.40341(11) 0.1064(3) 0.8694(3) 0.0537(12) Uani 1 d . .
N8 N 0.3377(2) 0.0988(5) 0.6562(4) 0.090(2) Uani 1 d . .
N9 N 0.3094(2) 0.1049(5) 0.6634(4) 0.096(2) Uani 1 d . .
N10 N 0.28298(3) 0.11034(10) 0.65836(8) 0.134(3) Uani 1 d . .
C1 C 0.30831(3) 0.22850(10) 0.93756(8) 0.0379(11) Uani 1 d R .
C2 C 0.28664(3) 0.22215(10) 0.85952(8) 0.0528(14) Uani 1 d R .
H2 H 0.28263(3) 0.16305(10) 0.83227(8) 0.063 Uiso 1 calc R .
C3 C 0.27096(3) 0.30414(10) 0.82223(8) 0.060(2) Uani 1 d R .
H3 H 0.25647(3) 0.29990(10) 0.77002(8) 0.071 Uiso 1 calc R .
C4 C 0.27694(3) 0.39247(10) 0.86298(8) 0.065(2) Uani 1 d R .
H4 H 0.26644(3) 0.44732(10) 0.83803(8) 0.078 Uiso 1 calc R .
C5 C 0.29860(3) 0.39882(10) 0.94101(8) 0.064(2) Uani 1 d R .
H5 H 0.30260(3) 0.45792(10) 0.96827(8) 0.077 Uiso 1 calc R .
C6 C 0.31428(3) 0.31683(10) 0.97831(8) 0.0498(13) Uani 1 d R .
H6 H 0.32876(3) 0.32107(10) 1.03054(8) 0.060 Uiso 1 calc R .
C7 C 0.30717(3) 0.01687(10) 0.95817(8) 0.0395(12) Uani 1 d R .
C8 C 0.27354(3) 0.01829(10) 0.94758(8) 0.0514(14) Uani 1 d R .
H8 H 0.26274(3) 0.07630(10) 0.94959(8) 0.062 Uiso 1 calc R .
C9 C 0.25605(3) -0.06700(10) 0.93399(8) 0.071(2) Uani 1 d R .
H9 H 0.23355(3) -0.06605(10) 0.92690(8) 0.085 Uiso 1 calc R .
C10 C 0.27218(3) -0.15371(10) 0.93100(8) 0.071(2) Uani 1 d R .
H10 H 0.26047(3) -0.21078(10) 0.92192(8) 0.085 Uiso 1 calc R .
C11 C 0.30581(3) -0.15513(10) 0.94159(8) 0.059(2) Uani 1 d R .
H11 H 0.31660(3) -0.21315(10) 0.93959(8) 0.071 Uiso 1 calc R .
C12 C 0.32331(3) -0.06984(10) 0.95518(8) 0.0482(13) Uani 1 d R .
H12 H 0.34581(3) -0.07080(10) 0.96227(8) 0.058 Uiso 1 calc R .
C13 C 0.34106(3) 0.13815(10) 1.09526(8) 0.0416(12) Uani 1 d R .
C14 C 0.37328(3) 0.14076(10) 1.13835(8) 0.0499(13) Uani 1 d R .
H14 H 0.38989(3) 0.13718(10) 1.10799(8) 0.060 Uiso 1 calc R .
C15 C 0.38068(3) 0.14872(10) 1.22682(8) 0.059(2) Uani 1 d R .
H15 H 0.40224(3) 0.15046(10) 1.25565(8) 0.071 Uiso 1 calc R .
C16 C 0.35585(3) 0.15407(10) 1.27221(8) 0.061(2) Uani 1 d R .
H16 H 0.36080(3) 0.15939(10) 1.33141(8) 0.073 Uiso 1 calc R .
C17 C 0.32363(3) 0.15146(10) 1.22912(8) 0.062(2) Uani 1 d R .
H17 H 0.30702(3) 0.15504(10) 1.25949(8) 0.074 Uiso 1 calc R .
C18 C 0.31623(3) 0.14350(10) 1.14065(8) 0.0526(14) Uani 1 d R .
H18 H 0.29467(3) 0.14175(10) 1.11183(8) 0.063 Uiso 1 calc R .
C19 C 0.37121(12) 0.1091(3) 0.8780(3) 0.0444(12) Uani 1 d . .
C20 C 0.3601(2) 0.1006(4) 0.7319(4) 0.063(2) Uani 1 d . .
C21 C 0.4119(2) 0.1001(4) 0.7921(5) 0.071(2) Uani 1 d . .
P1A P 0.10951(3) 0.12701(9) 0.48843(7) 0.0365(3) Uani 1 d . .
N1A N 0.14236(9) 0.1252(3) 0.5623(2) 0.0420(10) Uani 1 d . .
N2A N 0.11488(10) 0.1101(3) 0.6772(2) 0.0435(10) Uani 1 d . .
N3A N 0.14611(12) 0.0991(3) 0.8210(3) 0.0586(12) Uani 1 d . .
N4A N 0.20336(13) 0.1023(4) 0.8250(3) 0.0677(14) Uani 1 d . .
N5A N 0.22020(12) 0.1116(4) 0.7611(3) 0.072(2) Uani 1 d . .
N6A N 0.20119(11) 0.1189(3) 0.6849(3) 0.0573(12) Uani 1 d . .
N7A N 0.17075(9) 0.1131(3) 0.7009(2) 0.0429(10) Uani 1 d . .
N8A N 0.09130(13) 0.0999(4) 0.7983(3) 0.0685(14) Uani 1 d . .
N9A N 0.06529(14) 0.1011(5) 0.7466(3) 0.080(2) Uani 1 d . .
N10A N 0.04016(3) 0.10198(10) 0.70998(8) 0.130(3) Uani 1 d . .
C1A C 0.12358(3) 0.13797(10) 0.39048(8) 0.0391(11) Uani 1 d R .
C2A C 0.15657(3) 0.14221(10) 0.39013(8) 0.0497(13) Uani 1 d R .
H2A H 0.17171(3) 0.14100(10) 0.44139(8) 0.060 Uiso 1 calc R .
C3A C 0.16694(3) 0.14826(10) 0.31316(8) 0.061(2) Uani 1 d R .
H3A H 0.18901(3) 0.15110(10) 0.31292(8) 0.073 Uiso 1 calc R .
C4A C 0.14432(3) 0.15007(10) 0.23654(8) 0.061(2) Uani 1 d R .
H4A H 0.15126(3) 0.15412(10) 0.18504(8) 0.073 Uiso 1 calc R .
C5A C 0.11133(3) 0.14583(10) 0.23689(8) 0.058(2) Uani 1 d R .
H5A H 0.09620(3) 0.14704(10) 0.18562(8) 0.070 Uiso 1 calc R .
C6A C 0.10096(3) 0.13978(10) 0.31385(8) 0.0512(14) Uani 1 d R .
H6A H 0.07889(3) 0.13694(10) 0.31408(8) 0.061 Uiso 1 calc R .
C7A C 0.08693(3) 0.01751(10) 0.48312(8) 0.0377(11) Uani 1 d R .
C8A C 0.05379(3) 0.01189(10) 0.44943(8) 0.059(2) Uani 1 d R .
H8A H 0.04209(3) 0.06734(10) 0.43108(8) 0.071 Uiso 1 calc R .
C9A C 0.03815(3) -0.07659(10) 0.44317(8) 0.076(2) Uani 1 d R .
H9A H 0.01598(3) -0.08035(10) 0.42062(8) 0.091 Uiso 1 calc R .
C10A C 0.05564(3) -0.15946(10) 0.47061(8) 0.071(2) Uani 1 d R .
H10A H 0.04518(3) -0.21866(10) 0.46643(8) 0.086 Uiso 1 calc R .
C11A C 0.08878(3) -0.15385(10) 0.50430(8) 0.059(2) Uani 1 d R .
H11A H 0.10048(3) -0.20930(10) 0.52264(8) 0.070 Uiso 1 calc R .
C12A C 0.10442(3) -0.06537(10) 0.51056(8) 0.0487(13) Uani 1 d R .
H12A H 0.12659(3) -0.06162(10) 0.53310(8) 0.058 Uiso 1 calc R .
C13A C 0.08371(3) 0.22752(10) 0.49571(8) 0.0408(12) Uani 1 d R .
C14A C 0.08969(3) 0.31346(10) 0.45738(8) 0.0534(14) Uani 1 d R .
H14A H 0.10674(3) 0.31767(10) 0.42854(8) 0.064 Uiso 1 calc R .
C15A C 0.07019(3) 0.39310(10) 0.46215(8) 0.077(2) Uani 1 d R .
H15A H 0.07419(3) 0.45060(10) 0.43650(8) 0.092 Uiso 1 calc R .
C16A C 0.04472(3) 0.38680(10) 0.50524(8) 0.083(2) Uani 1 d R .
H16A H 0.03168(3) 0.44009(10) 0.50843(8) 0.100 Uiso 1 calc R .
C17A C 0.03874(3) 0.30087(10) 0.54357(8) 0.077(2) Uani 1 d R .
H17A H 0.02170(3) 0.29666(10) 0.57239(8) 0.092 Uiso 1 calc R .
C18A C 0.05824(3) 0.22123(10) 0.53881(8) 0.0571(15) Uani 1 d R .
H18A H 0.05424(3) 0.16374(10) 0.56446(8) 0.069 Uiso 1 calc R .
C19A C 0.14100(12) 0.1163(3) 0.6430(3) 0.0404(11) Uani 1 d . .
C20A C 0.11914(14) 0.1027(4) 0.7633(3) 0.0500(13) Uani 1 d . .
C21A C 0.17254(14) 0.1038(4) 0.7871(3) 0.0515(14) Uani 1 d . .
Cl1 Cl 0.46541(7) 0.1434(3) 1.1790(2) 0.184(2) Uani 1 d . .
C22 C 0.4911(2) 0.0492(6) 1.2074(5) 0.110(3) Uani 1 d . .
H22A H 0.4786(2) -0.0097(6) 1.1980(5) 0.132 Uiso 1 calc R .
H22B H 0.5064(2) 0.0480(6) 1.1696(5) 0.132 Uiso 1 calc R .
Cl1A Cl 0.01690(6) 0.1493(2) 0.1636(2) 0.1515(12) Uani 1 d . .
C22A C -0.0031(2) 0.2440(6) 0.2031(5) 0.106(3) Uani 1 d . .
H22C H 0.0042(2) 0.3045(6) 0.1834(5) 0.127 Uiso 1 calc R .
H22D H -0.0263(2) 0.2386(6) 0.1809(5) 0.127 Uiso 1 calc R .

loop_
_atom_type_symbol
_atom_type_description
_atom_type_scat_dispersion_real
_atom_type_scat_dispersion_imag
_atom_type_scat_source
C C 0.0033 0.0016 'International Tables Vol C Tables 4.2.6.8 and 6.1.1.4'
H H 0.0000 0.0000 'International Tables Vol C Tables 4.2.6.8 and 6.1.1.4'
P P 0.1023 0.0942 'International Tables Vol C Tables 4.2.6.8 and 6.1.1.4'
N N 0.0061 0.0033 'International Tables Vol C Tables 4.2.6.8 and 6.1.1.4'
Cl Cl 0.1484 0.1585 'International Tables Vol C Tables 4.2.6.8 and 6.1.1.4'

loop_
_geom_angle_atom_site_label_1
_geom_angle_atom_site_label_2
_geom_angle_atom_site_label_3
_geom_angle
_geom_angle_site_symmetry_1
_geom_angle_site_symmetry_3
_geom_angle_publ_flag
N1 P1 C13 103.8(2) . . ?
N1 P1 C1 114.2(2) . . ?
C13 P1 C1 108.06(10) . . ?
N1 P1 C7 112.4(2) . . ?
C13 P1 C7 107.58(9) . . ?
C1 P1 C7 110.42(9) . . ?
C19 N1 P1 125.6(4) . . ?
C19 N2 C20 117.2(5) . . ?
C20 N3 C21 112.5(5) . . ?
C21 N4 N5 105.9(6) . . ?
N6 N5 N4 112.3(6) . . ?
N5 N6 N7 104.2(6) . . ?
N6 N7 C21 109.2(5) . . ?
N6 N7 C19 128.5(5) . . ?
C21 N7 C19 122.2(6) . . ?
N9 N8 C20 115.0(6) . . ?
N10 N9 N8 170.6(7) . . ?
C6 C1 C2 120.0 . . ?
C6 C1 P1 119.53(6) . . ?
C2 C1 P1 120.27(6) . . ?
C3 C2 C1 120.0 . . ?
C2 C3 C4 120.0 . . ?
C5 C4 C3 120.0 . . ?
C4 C5 C6 120.0 . . ?
C1 C6 C5 120.0 . . ?
C8 C7 C12 120.0 . . ?
C8 C7 P1 121.84(6) . . ?
C12 C7 P1 118.06(6) . . ?
C9 C8 C7 120.0 . . ?
C10 C9 C8 120.0 . . ?
C9 C10 C11 120.0 . . ?
C10 C11 C12 120.0 . . ?
C7 C12 C11 120.0 . . ?
C14 C13 C18 120.0 . . ?
C14 C13 P1 120.32(6) . . ?
C18 C13 P1 119.66(6) . . ?
C13 C14 C15 120.0 . . ?
C14 C15 C16 120.0 . . ?
C17 C16 C15 120.0 . . ?
C16 C17 C18 120.0 . . ?
C17 C18 C13 120.0 . . ?
N1 C19 N2 127.7(5) . . ?
N1 C19 N7 116.4(5) . . ?
N2 C19 N7 115.9(5) . . ?
N3 C20 N2 130.0(6) . . ?
N3 C20 N8 111.7(6) . . ?
N2 C20 N8 118.3(6) . . ?
N3 C21 N4 129.4(7) . . ?
N3 C21 N7 122.2(6) . . ?
N4 C21 N7 108.4(7) . . ?
N1A P1A C7A 112.7(2) . . ?
N1A P1A C1A 104.7(2) . . ?
C7A P1A C1A 107.34(9) . . ?
N1A P1A C13A 113.7(2) . . ?
C7A P1A C13A 110.24(10) . . ?
C1A P1A C13A 107.67(9) . . ?
C19A N1A P1A 121.1(3) . . ?
C19A N2A C20A 118.4(4) . . ?
C20A N3A C21A 112.7(4) . . ?
C21A N4A N5A 105.5(5) . . ?
N6A N5A N4A 113.0(5) . . ?
N5A N6A N7A 103.8(4) . . ?
C21A N7A N6A 109.6(4) . . ?
C21A N7A C19A 121.8(4) . . ?
N6A N7A C19A 128.6(4) . . ?
N9A N8A C20A 115.7(5) . . ?
N10A N9A N8A 170.3(5) . . ?
C2A C1A C6A 120.0 . . ?
C2A C1A P1A 121.02(6) . . ?
C6A C1A P1A 118.96(6) . . ?
C1A C2A C3A 120.0 . . ?
C2A C3A C4A 120.0 . . ?
C5A C4A C3A 120.0 . . ?
C6A C5A C4A 120.0 . . ?
C5A C6A C1A 120.0 . . ?
C12A C7A C8A 120.0 . . ?
C12A C7A P1A 116.76(6) . . ?
C8A C7A P1A 123.17(6) . . ?
C9A C8A C7A 120.0 . . ?
C8A C9A C10A 120.0 . . ?
C9A C10A C11A 120.0 . . ?
C12A C11A C10A 120.0 . . ?
C11A C12A C7A 120.0 . . ?
C18A C13A C14A 120.0 . . ?
C18A C13A P1A 121.49(6) . . ?
C14A C13A P1A 118.51(6) . . ?
C15A C14A C13A 120.0 . . ?
C16A C15A C14A 120.0 . . ?
C15A C16A C17A 120.0 . . ?
C16A C17A C18A 120.0 . . ?
C13A C18A C17A 120.0 . . ?
N1A C19A N2A 128.3(4) . . ?
N1A C19A N7A 116.3(4) . . ?
N2A C19A N7A 115.4(4) . . ?
N3A C20A N2A 129.4(5) . . ?
N3A C20A N8A 113.2(5) . . ?
N2A C20A N8A 117.4(5) . . ?
N4A C21A N3A 129.6(5) . . ?
N4A C21A N7A 108.2(5) . . ?
N3A C21A N7A 122.2(5) . . ?
C22 C22 Cl1 116.0(6) 2_657 . ?
C22A C22A Cl1A 111.8(5) 2 . ?

loop_
_geom_bond_atom_site_label_1
_geom_bond_atom_site_label_2
_geom_bond_distance
_geom_bond_site_symmetry_2
_geom_bond_publ_flag
P1 N1 1.611(4) . ?
P1 C13 1.785(2) . ?
P1 C1 1.801(2) . ?
P1 C7 1.810(2) . ?
N1 C19 1.308(6) . ?
N2 C19 1.329(6) . ?
N2 C20 1.356(7) . ?
N3 C20 1.306(8) . ?
N3 C21 1.332(9) . ?
N4 C21 1.309(9) . ?
N4 N5 1.361(9) . ?
N5 N6 1.313(7) . ?
N6 N7 1.362(7) . ?
N7 C21 1.357(8) . ?
N7 C19 1.389(6) . ?
N8 N9 1.224(9) . ?
N8 C20 1.374(9) . ?
N9 N10 1.098(9) . ?
C1 C6 1.39 . ?
C1 C2 1.39 . ?
C2 C3 1.39 . ?
C3 C4 1.39 . ?
C4 C5 1.39 . ?
C5 C6 1.39 . ?
C7 C8 1.39 . ?
C7 C12 1.39 . ?
C8 C9 1.39 . ?
C9 C10 1.39 . ?
C10 C11 1.39 . ?
C11 C12 1.39 . ?
C13 C14 1.39 . ?
C13 C18 1.39 . ?
C14 C15 1.39 . ?
C15 C16 1.39 . ?
C16 C17 1.39 . ?
C17 C18 1.39 . ?
P1A N1A 1.624(4) . ?
P1A C7A 1.788(2) . ?
P1A C1A 1.791(2) . ?
P1A C13A 1.789(2) . ?
N1A C19A 1.310(6) . ?
N2A C19A 1.326(6) . ?
N2A C20A 1.356(6) . ?
N3A C20A 1.309(7) . ?
N3A C21A 1.334(7) . ?
N4A C21A 1.314(7) . ?
N4A N5A 1.364(7) . ?
N5A N6A 1.318(6) . ?
N6A N7A 1.359(6) . ?
N7A C21A 1.371(6) . ?
N7A C19A 1.397(6) . ?
N8A N9A 1.230(7) . ?
N8A C20A 1.397(7) . ?
N9A N10A 1.099(6) . ?
C1A C2A 1.39 . ?
C1A C6A 1.39 . ?
C2A C3A 1.39 . ?
C3A C4A 1.39 . ?
C4A C5A 1.39 . ?
C5A C6A 1.39 . ?
C7A C12A 1.39 . ?
C7A C8A 1.39 . ?
C8A C9A 1.39 . ?
C9A C10A 1.39 . ?
C10A C11A 1.39 . ?
C11A C12A 1.39 . ?
C13A C18A 1.39 . ?
C13A C14A 1.39 . ?
C14A C15A 1.39 . ?
C15A C16A 1.39 . ?
C16A C17A 1.39 . ?
C17A C18A 1.39 . ?
Cl1 C22 1.701(9) . ?
C22 C22 1.414(15) 2_657 ?
Cl1A C22A 1.749(9) . ?
C22A C22A 1.468(15) 2 ?

loop_
_geom_torsion_atom_site_label_1
_geom_torsion_atom_site_label_2
_geom_torsion_atom_site_label_3
_geom_torsion_atom_site_label_4
_geom_torsion
_geom_torsion_site_symmetry_1
_geom_torsion_site_symmetry_2
_geom_torsion_site_symmetry_3
_geom_torsion_site_symmetry_4
_geom_torsion_publ_flag
C13 P1 N1 C19 -176.3(4) . . . . ?
C1 P1 N1 C19 -58.9(5) . . . . ?
C7 P1 N1 C19 67.8(5) . . . . ?
C21 N4 N5 N6 1.8(8) . . . . ?
N4 N5 N6 N7 -1.3(8) . . . . ?
N5 N6 N7 C21 0.4(6) . . . . ?
N5 N6 N7 C19 -179.1(5) . . . . ?
C20 N8 N9 N10 176.8(47) . . . . ?
N1 P1 C1 C6 -83.1(2) . . . . ?
C13 P1 C1 C6 31.78(11) . . . . ?
C7 P1 C1 C6 149.19(5) . . . . ?
N1 P1 C1 C2 91.6(2) . . . . ?
C13 P1 C1 C2 -153.50(5) . . . . ?
C7 P1 C1 C2 -36.09(10) . . . . ?
C6 C1 C2 C3 0.0 . . . . ?
P1 C1 C2 C3 -174.66(6) . . . . ?
C1 C2 C3 C4 0.0 . . . . ?
C2 C3 C4 C5 0.0 . . . . ?
C3 C4 C5 C6 0.0 . . . . ?
C2 C1 C6 C5 0.0 . . . . ?
P1 C1 C6 C5 174.69(6) . . . . ?
C4 C5 C6 C1 0.0 . . . . ?
N1 P1 C7 C8 -157.8(2) . . . . ?
C13 P1 C7 C8 88.57(9) . . . . ?
C1 P1 C7 C8 -29.14(10) . . . . ?
N1 P1 C7 C12 25.6(2) . . . . ?
C13 P1 C7 C12 -88.01(9) . . . . ?
C1 P1 C7 C12 154.28(5) . . . . ?
C12 C7 C8 C9 0.0 . . . . ?
P1 C7 C8 C9 -176.52(6) . . . . ?
C7 C8 C9 C10 0.0 . . . . ?
C8 C9 C10 C11 0.0 . . . . ?
C9 C10 C11 C12 0.0 . . . . ?
C8 C7 C12 C11 0.0 . . . . ?
P1 C7 C12 C11 176.65(6) . . . . ?
C10 C11 C12 C7 0.0 . . . . ?
N1 P1 C13 C14 1.6(2) . . . . ?
C1 P1 C13 C14 -119.91(7) . . . . ?
C7 P1 C13 C14 120.86(7) . . . . ?
N1 P1 C13 C18 -176.7(2) . . . . ?
C1 P1 C13 C18 61.71(10) . . . . ?
C7 P1 C13 C18 -57.51(10) . . . . ?
C18 C13 C14 C15 0.0 . . . . ?
P1 C13 C14 C15 -178.37(7) . . . . ?
C13 C14 C15 C16 0.0 . . . . ?
C14 C15 C16 C17 0.0 . . . . ?
C15 C16 C17 C18 0.0 . . . . ?
C16 C17 C18 C13 0.0 . . . . ?
C14 C13 C18 C17 0.0 . . . . ?
P1 C13 C18 C17 178.38(7) . . . . ?
P1 N1 C19 N2 -3.3(8) . . . . ?
P1 N1 C19 N7 176.7(3) . . . . ?
C20 N2 C19 N1 178.8(5) . . . . ?
C20 N2 C19 N7 -1.2(7) . . . . ?
N6 N7 C19 N1 -0.6(8) . . . . ?
C21 N7 C19 N1 -180.0(5) . . . . ?
N6 N7 C19 N2 179.4(5) . . . . ?
C21 N7 C19 N2 0.1(7) . . . . ?
C21 N3 C20 N2 -2.8(9) . . . . ?
C21 N3 C20 N8 178.4(5) . . . . ?
C19 N2 C20 N3 2.9(9) . . . . ?
C19 N2 C20 N8 -178.3(5) . . . . ?
N9 N8 C20 N3 -178.6(7) . . . . ?
N9 N8 C20 N2 2.5(10) . . . . ?
C20 N3 C21 N4 -179.1(7) . . . . ?
C20 N3 C21 N7 1.2(9) . . . . ?
N5 N4 C21 N3 178.8(7) . . . . ?
N5 N4 C21 N7 -1.5(7) . . . . ?
N6 N7 C21 N3 -179.5(6) . . . . ?
C19 N7 C21 N3 0.0(9) . . . . ?
N6 N7 C21 N4 0.7(7) . . . . ?
C19 N7 C21 N4 -179.8(5) . . . . ?
C7A P1A N1A C19A -62.7(4) . . . . ?
C1A P1A N1A C19A -179.0(4) . . . . ?
C13A P1A N1A C19A 63.7(4) . . . . ?
C21A N4A N5A N6A 0.1(7) . . . . ?
N4A N5A N6A N7A -0.6(6) . . . . ?
N5A N6A N7A C21A 0.9(6) . . . . ?
N5A N6A N7A C19A -179.6(5) . . . . ?
C20A N8A N9A N10A -178.2(1000) . . . . ?
N1A P1A C1A C2A 0.4(2) . . . . ?
C7A P1A C1A C2A -119.54(7) . . . . ?
C13A P1A C1A C2A 121.79(7) . . . . ?
N1A P1A C1A C6A 178.8(2) . . . . ?
C7A P1A C1A C6A 58.84(10) . . . . ?
C13A P1A C1A C6A -59.83(10) . . . . ?
C6A C1A C2A C3A 0.0 . . . . ?
P1A C1A C2A C3A 178.37(7) . . . . ?
C1A C2A C3A C4A 0.0 . . . . ?
C2A C3A C4A C5A 0.0 . . . . ?
C3A C4A C5A C6A 0.0 . . . . ?
C4A C5A C6A C1A 0.0 . . . . ?
C2A C1A C6A C5A 0.0 . . . . ?
P1A C1A C6A C5A -178.40(7) . . . . ?
N1A P1A C7A C12A -27.1(2) . . . . ?
C1A P1A C7A C12A 87.63(8) . . . . ?
C13A P1A C7A C12A -155.37(5) . . . . ?
N1A P1A C7A C8A 156.2(2) . . . . ?
C1A P1A C7A C8A -89.04(9) . . . . ?
C13A P1A C7A C8A 27.96(11) . . . . ?
C12A C7A C8A C9A 0.0 . . . . ?
P1A C7A C8A C9A 176.56(7) . . . . ?
C7A C8A C9A C10A 0.0 . . . . ?
C8A C9A C10A C11A 0.0 . . . . ?
C9A C10A C11A C12A 0.0 . . . . ?
C10A C11A C12A C7A 0.0 . . . . ?
C8A C7A C12A C11A 0.0 . . . . ?
P1A C7A C12A C11A -176.77(6) . . . . ?
N1A P1A C13A C18A -94.1(2) . . . . ?
C7A P1A C13A C18A 33.61(11) . . . . ?
C1A P1A C13A C18A 150.40(5) . . . . ?
N1A P1A C13A C14A 85.6(2) . . . . ?
C7A P1A C13A C14A -146.69(6) . . . . ?
C1A P1A C13A C14A -29.90(11) . . . . ?
C18A C13A C14A C15A 0.0 . . . . ?
P1A C13A C14A C15A -179.71(6) . . . . ?
C13A C14A C15A C16A 0.0 . . . . ?
C14A C15A C16A C17A 0.0 . . . . ?
C15A C16A C17A C18A 0.0 . . . . ?
C14A C13A C18A C17A 0.0 . . . . ?
P1A C13A C18A C17A 179.71(6) . . . . ?
C16A C17A C18A C13A 0.0 . . . . ?
P1A N1A C19A N2A -1.8(7) . . . . ?
P1A N1A C19A N7A 178.4(3) . . . . ?
C20A N2A C19A N1A -178.9(5) . . . . ?
C20A N2A C19A N7A 0.8(7) . . . . ?
C21A N7A C19A N1A -179.9(4) . . . . ?
N6A N7A C19A N1A 0.7(7) . . . . ?
C21A N7A C19A N2A 0.3(7) . . . . ?
N6A N7A C19A N2A -179.1(5) . . . . ?
C21A N3A C20A N2A 0.1(8) . . . . ?
C21A N3A C20A N8A -178.8(5) . . . . ?
C19A N2A C20A N3A -1.1(8) . . . . ?
C19A N2A C20A N8A 177.7(5) . . . . ?
N9A N8A C20A N3A -178.5(6) . . . . ?
N9A N8A C20A N2A 2.5(8) . . . . ?
N5A N4A C21A N3A -178.4(6) . . . . ?
N5A N4A C21A N7A 0.4(6) . . . . ?
C20A N3A C21A N4A 179.9(6) . . . . ?
C20A N3A C21A N7A 1.2(7) . . . . ?
N6A N7A C21A N4A -0.8(6) . . . . ?
C19A N7A C21A N4A 179.6(4) . . . . ?
N6A N7A C21A N3A 178.1(5) . . . . ?
C19A N7A C21A N3A -1.4(7) . . . . ?
